data_9014947
loop_
_publ_author_name
'Studer, F.'
'Montfort, Y.'
'Raveau, B.'

_publ_section_title
;
 Evolution structurale de nouvelles Perovskites lacunaires Yx(Ta3xW1-3x)O3
 _cod_database_code 1001125
;
_journal_name_full 'Journal of Solid State Chemistry'
_journal_page_first 269
_journal_page_last 276
_journal_paper_doi 10.1016/0022-4596(73)90133-3
_journal_volume 7
_journal_year 1973
_chemical_formula_sum 'O6 Ta1.8 W0.2 Y0.6'
_space_group_IT_number 123
_symmetry_space_group_name_Hall '-P 4 2'
_symmetry_space_group_name_H-M 'P 4/m m m'
_cell_angle_alpha 90
_cell_angle_beta 90
_cell_angle_gamma 90
_cell_length_a 3.833
_cell_length_b 3.833
_cell_length_c 7.727
_cell_formula_units_Z 1
_cell_volume 113.524
_database_code_amcsd 0013316
_exptl_crystal_density_diffrn 7.486
_cod_duplicate_entry 1001125
_cod_original_formula_sum 'Ta1.8 W.2 Y.6 O6'
_cod_database_code 9014947
_amcsd_formula_title 'O3 Ta0.9 W0.1 Y0.3'

loop_
_space_group_symop_operation_xyz
x,y,z
-y,-x,z
y,x,-z
y,-x,-z
-y,x,z
x,-y,z
-x,y,-z
x,y,-z
-x,-y,z
y,x,z
-y,-x,-z
-y,x,-z
y,-x,z
-x,y,z
x,-y,-z
-x,-y,-z

loop_
_atom_site_label
_atom_site_fract_x
_atom_site_fract_y
_atom_site_fract_z
_atom_site_occupancy
Ta1 0.50000 0.50000 0.23800 0.90000
W1 0.50000 0.50000 -0.23800 0.10000
Y1 0.00000 0.00000 0.50000 0.60000
O1 0.50000 0.50000 0.00000 1.00000
O2 0.50000 0.50000 0.50000 1.00000
O3 0.00000 0.50000 0.26200 1.00000

loop_
_cod_related_entry_id
_cod_related_entry_database
_cod_related_entry_code
1 AMCSD 0013316
